data_7720026
loop_
_publ_author_name
'Panja, Anangamohan'
'Jagli&#x10d;i&#x107;, Zvonko'
'Aravena, Daniel'
'Jana, Narayan Ch'
'Brand&#xe3;o, Paula'

_publ_section_title
;
 Magneto-structural and theoretical insights into
 Ni<sub>2</sub>Dy<sub>2</sub> butterfly single-molecule magnets with
 diverse anionic co-ligands.
;
_journal_issue 11
_journal_name_full 'Dalton transactions (Cambridge, England : 2003)'
_journal_page_first 4495
_journal_page_last 4508
_journal_paper_doi 10.1039/d5dt02843d
_journal_volume 55
_journal_year 2026
_chemical_formula_moiety 'C72 H74 Dy2 N4 Ni2 O18, 2(C2 H3 N)'
_chemical_formula_sum 'C76 H80 Dy2 N6 Ni2 O18'
_chemical_formula_weight 1807.88
_space_group_crystal_system triclinic
_space_group_IT_number 2
_space_group_name_Hall '-P 1'
_space_group_name_H-M_alt 'P -1'
_atom_sites_solution_hydrogens geom
_atom_sites_solution_primary dual
_audit_creation_date 2025-09-03
_audit_creation_method
;
Olex2 1.5
(compiled 2024.02.16 svn.r378c4104 for OlexSys, GUI svn.r6928)
;
_audit_update_record
;
2025-11-24 deposited with the CCDC.	2026-02-12 downloaded from the CCDC.
;
_cell_angle_alpha 65.386(2)
_cell_angle_beta 88.710(2)
_cell_angle_gamma 80.896(2)
_cell_formula_units_Z 1
_cell_length_a 11.1086(3)
_cell_length_b 12.5027(2)
_cell_length_c 14.5057(3)
_cell_measurement_reflns_used 21908
_cell_measurement_temperature 100.00(10)
_cell_measurement_theta_max 30.5400
_cell_measurement_theta_min 1.8410
_cell_volume 1806.41(7)
_computing_cell_refinement 'CrysAlisPro 1.171.42.49 (Rigaku OD, 2022)'
_computing_data_collection 'CrysAlisPro 1.171.42.49 (Rigaku OD, 2022)'
_computing_data_reduction 'CrysAlisPro 1.171.42.49 (Rigaku OD, 2022)'
_computing_molecular_graphics 'Olex2 1.5 (Dolomanov et al., 2009)'
_computing_publication_material 'Olex2 1.5 (Dolomanov et al., 2009)'
_computing_structure_refinement 'SHELXL 2016/6 (Sheldrick, 2015)'
_computing_structure_solution 'SHELXT 2014/5 (Sheldrick, 2014)'
_diffrn_ambient_temperature 100.15
_diffrn_detector_area_resol_mean 5.8140
_diffrn_detector_type 'Pilatus 200K'
_diffrn_measured_fraction_theta_full 0.997
_diffrn_measured_fraction_theta_max 0.974
_diffrn_measurement_details
;
List of Runs (angles in degrees, time in seconds):

  # Type    Start    End  Width  t~exp~   \w     \q     \k     \f   Frames
#--------------------------------------------------------------------------
  1  \w    -19.00  31.00   0.50    1.13    --    3.51 -93.00 176.00  100
  2  \w    -20.00  25.00   0.50    1.13    --   -4.14 -93.00 176.00   90
  3  \w    -15.00  38.00   0.50    1.13    --    3.51 -99.00  30.00  106
  4  \w     -7.00  65.00   0.50    1.13    --    3.51  57.00 150.00  144
  5  \w    -45.00 -17.00   0.50    1.13    --    3.51 -37.00-120.00   56
  6  \w    -13.00  13.00   0.50    1.13    --    3.51 -99.00-180.00   52
  7  \w     28.00  60.00   0.50    1.13    --   -4.14  37.00 -60.00   64
  8  \w    -15.00  29.00   0.50    1.13    --   -4.14 -99.00-150.00   88
  9  \w      3.00  31.00   0.50    1.13    --   -4.14 -99.00 -60.00   56
 10  \w    -41.00  18.00   0.50    1.13    --   -4.14 -77.00-120.00  118
 11  \w    -12.00  19.00   0.50    1.13    --   -4.14 -99.00 150.00   62
 12  \w    -10.00  59.00   0.50    1.13    --   -4.14  57.00  30.00  138
 13  \w     -5.00  24.00   0.50    1.13    --   -4.14  37.00 -60.00   58
 14  \w    -27.00   8.00   0.50    1.13    --   -4.14  77.00   0.00   70
;
_diffrn_measurement_device 'four-circle diffractometer'
_diffrn_measurement_device_type 'SuperNova, Dual, Cu at home/near, Pilatus 200K'
_diffrn_measurement_method '\w scans'
_diffrn_radiation_type MoK\a
_diffrn_radiation_wavelength 0.71073
_diffrn_reflns_av_R_equivalents 0.0522
_diffrn_reflns_av_unetI/netI 0.0448
_diffrn_reflns_Laue_measured_fraction_full 0.997
_diffrn_reflns_Laue_measured_fraction_max 0.974
_diffrn_reflns_limit_h_max 14
_diffrn_reflns_limit_h_min -14
_diffrn_reflns_limit_k_max 16
_diffrn_reflns_limit_k_min -15
_diffrn_reflns_limit_l_max 18
_diffrn_reflns_limit_l_min -18
_diffrn_reflns_number 33561
_diffrn_reflns_point_group_measured_fraction_full 0.997
_diffrn_reflns_point_group_measured_fraction_max 0.974
_diffrn_reflns_theta_full 25.242
_diffrn_reflns_theta_max 27.495
_diffrn_reflns_theta_min 1.859
_exptl_absorpt_coefficient_mu 2.633
_exptl_absorpt_correction_T_max 1.00000
_exptl_absorpt_correction_T_min 0.68281
_exptl_absorpt_correction_type multi-scan
_exptl_absorpt_process_details
;
CrysAlisPro 1.171.42.49 (Rigaku Oxford Diffraction, 2022)
Empirical absorption correction using spherical harmonics,
implemented in SCALE3 ABSPACK scaling algorithm.
;
_exptl_crystal_colour 'light green'
_exptl_crystal_colour_modifier light
_exptl_crystal_colour_primary green
_exptl_crystal_density_diffrn 1.662
_exptl_crystal_description block
_exptl_crystal_F_000 910
_exptl_crystal_size_max 0.2
_exptl_crystal_size_mid 0.1
_exptl_crystal_size_min 0.1
_refine_diff_density_max 2.389
_refine_diff_density_min -1.191
_refine_diff_density_rms 0.130
_refine_ls_extinction_method none
_refine_ls_goodness_of_fit_ref 1.046
_refine_ls_hydrogen_treatment constr
_refine_ls_matrix_type full
_refine_ls_number_parameters 478
_refine_ls_number_reflns 8083
_refine_ls_number_restraints 0
_refine_ls_restrained_S_all 1.046
_refine_ls_R_factor_all 0.0447
_refine_ls_R_factor_gt 0.0391
_refine_ls_shift/su_max 0.001
_refine_ls_shift/su_mean 0.000
_refine_ls_structure_factor_coef Fsqd
_refine_ls_weighting_details 'w=1/[\s^2^(Fo^2^)+(0.0525P)^2^+4.2291P] where P=(Fo^2^+2Fc^2^)/3'
_refine_ls_weighting_scheme calc
_refine_ls_wR_factor_gt 0.1018
_refine_ls_wR_factor_ref 0.1047
_reflns_Friedel_coverage 0.000
_reflns_number_gt 7234
_reflns_number_total 8083
_reflns_threshold_expression 'I > 2\s(I)'
_cod_data_source_file d5dt02843d2.cif
_cod_data_source_block complex-2
_cod_depositor_comments 'Adding full bibliography for 7720025--7720029.cif.'
_cod_database_code 7720026
_shelx_shelxl_version_number 2016/6
_shelx_space_group_comment
;
The symmetry employed for this shelxl refinement is uniquely defined
by the following loop, which should always be used as a source of
symmetry information in preference to the above space-group names.
They are only intended as comments.
;
_shelx_estimated_absorpt_t_max 0.779
_shelx_estimated_absorpt_t_min 0.621
_olex2_refinement_description
;
1. Fixed Uiso
 At 1.2 times of:
  All C(H) groups
 At 1.5 times of:
  All C(H,H,H) groups, All O(H) groups
2.a Aromatic/amide H refined with riding coordinates:
 C24(H24), C26(H26), C7(H7), C17(H17), C22(H22), C18(H18), C2(H2), C5(H5),
 C20(H20), C4(H4), C19(H19), C9(H9A), C3(H3), C11(H11), C32(H32)
2.b Idealised Me refined as rotating group:
 C30(H30A,H30B,H30C), C29(H29A,H29B,H29C), C15(H15A,H15B,H15C), C35(H35A,H35B,
 H35C), C14(H14A,H14B,H14C), C36(H36A,H36B,H36C), C34(H34A,H34B,H34C), C38(H38A,
 H38B,H38C)
2.c Idealised tetrahedral OH refined as rotating group:
 O9(H9)
;
_olex2_submission_special_instructions 'No special instructions were received'
_oxdiff_exptl_absorpt_empirical_details
;
Empirical correction (ABSPACK) includes:
- Absorption correction using spherical harmonics
- Frame scaling
;

loop_
_space_group_symop_operation_xyz
'x, y, z'
'-x, -y, -z'

loop_
_atom_site_label
_atom_site_type_symbol
_atom_site_fract_x
_atom_site_fract_y
_atom_site_fract_z
_atom_site_U_iso_or_equiv
_atom_site_adp_type
_atom_site_occupancy
_atom_site_site_symmetry_order
_atom_site_calc_flag
_atom_site_refinement_flags_posn
_atom_site_refinement_flags_adp
_atom_site_refinement_flags_occupancy
_atom_site_disorder_assembly
_atom_site_disorder_group
Dy1 Dy 0.39719(2) 0.51012(2) 0.29750(2) 0.02427(8) Uani 1 1 d . . . . .
Ni1 Ni 0.47203(4) 0.36930(4) 0.55795(4) 0.02060(12) Uani 1 1 d . . . . .
O1 O 0.5566(2) 0.4693(2) 0.4261(2) 0.0212(5) Uani 1 1 d . . . . .
O5 O 0.6204(2) 0.3423(3) 0.6469(2) 0.0229(6) Uani 1 1 d . . . . .
O4 O 0.3373(2) 0.3818(3) 0.4579(2) 0.0238(6) Uani 1 1 d . . . . .
O2 O 0.3064(3) 0.3998(3) 0.2461(3) 0.0352(7) Uani 1 1 d . . . . .
O6 O 0.8156(3) 0.3779(3) 0.7131(2) 0.0277(6) Uani 1 1 d . . . . .
O8 O 0.5569(3) 0.6039(3) 0.2055(2) 0.0289(6) Uani 1 1 d . . . . .
O9 O 0.3692(3) 0.2948(3) 0.6866(2) 0.0354(7) Uani 1 1 d . . . . .
H9 H 0.380423 0.325466 0.726732 0.053 Uiso 1 1 calc R U . . .
O3 O 0.1279(3) 0.3542(4) 0.1621(3) 0.0476(9) Uani 1 1 d . . . . .
N2 N 0.5158(3) 0.2043(3) 0.5644(3) 0.0251(7) Uani 1 1 d . . . . .
N1 N 0.5557(3) 0.3457(3) 0.3067(3) 0.0288(8) Uani 1 1 d . . . . .
O7 O 0.3323(4) 0.6367(4) 0.1254(3) 0.0548(10) Uani 1 1 d . . . . .
C16 C 0.3200(4) 0.2705(4) 0.4786(3) 0.0255(8) Uani 1 1 d . . . . .
C28 C 0.7177(4) 0.2588(4) 0.6615(3) 0.0237(8) Uani 1 1 d . . . . .
C25 C 0.9342(4) 0.0884(4) 0.7027(3) 0.0297(9) Uani 1 1 d . . . . .
C27 C 0.8271(4) 0.2731(4) 0.7002(3) 0.0248(8) Uani 1 1 d . . . . .
C24 C 0.8288(4) 0.0733(4) 0.6650(3) 0.0296(9) Uani 1 1 d . . . . .
H24 H 0.828968 0.003621 0.653819 0.036 Uiso 1 1 calc R U . . .
C23 C 0.7204(4) 0.1572(4) 0.6423(3) 0.0264(8) Uani 1 1 d . . . . .
C21 C 0.4115(4) 0.1734(4) 0.5324(3) 0.0263(8) Uani 1 1 d . . . . .
C26 C 0.9326(4) 0.1912(4) 0.7202(3) 0.0287(9) Uani 1 1 d . . . . .
H26 H 1.004299 0.204092 0.745795 0.034 Uiso 1 1 calc R U . . .
C7 C 0.5506(4) 0.2612(4) 0.2811(4) 0.0347(10) Uani 1 1 d . . . . .
H7 H 0.623200 0.204940 0.292608 0.042 Uiso 1 1 calc R U . . .
C13 C 0.3306(4) 0.3094(4) 0.2224(3) 0.0321(9) Uani 1 1 d . . . . .
C30 C 0.9182(4) 0.3979(5) 0.7591(4) 0.0365(11) Uani 1 1 d . . . . .
H30A H 0.894426 0.468349 0.773126 0.055 Uiso 1 1 calc R U . . .
H30B H 0.985412 0.410737 0.712798 0.055 Uiso 1 1 calc R U . . .
H30C H 0.944667 0.328108 0.822816 0.055 Uiso 1 1 calc R U . . .
C17 C 0.2115(4) 0.2472(4) 0.4494(3) 0.0286(9) Uani 1 1 d . . . . .
H17 H 0.149846 0.312064 0.410869 0.034 Uiso 1 1 calc R U . . .
C8 C 0.4466(4) 0.2410(4) 0.2362(3) 0.0323(9) Uani 1 1 d . . . . .
C22 C 0.6148(4) 0.1302(4) 0.6028(3) 0.0285(9) Uani 1 1 d . . . . .
H22 H 0.619620 0.052269 0.605774 0.034 Uiso 1 1 calc R U . . .
C18 C 0.1920(4) 0.1330(4) 0.4752(4) 0.0332(10) Uani 1 1 d . . . . .
H18 H 0.116631 0.119292 0.456043 0.040 Uiso 1 1 calc R U . . .
C2 C 0.7759(4) 0.4320(4) 0.4446(4) 0.0343(10) Uani 1 1 d . . . . .
H2 H 0.773850 0.475690 0.484874 0.041 Uiso 1 1 calc R U . . .
C1 C 0.6676(4) 0.4201(4) 0.4069(3) 0.0301(9) Uani 1 1 d . . . . .
C12 C 0.2352(5) 0.2801(4) 0.1771(4) 0.0375(10) Uani 1 1 d . . . . .
C29 C 1.0491(4) -0.0027(5) 0.7282(4) 0.0396(11) Uani 1 1 d . . . . .
H29A H 1.059800 -0.047858 0.802062 0.059 Uiso 1 1 calc R U . . .
H29B H 1.119352 0.037927 0.702637 0.059 Uiso 1 1 calc R U . . .
H29C H 1.042812 -0.057380 0.696618 0.059 Uiso 1 1 calc R U . . .
C5 C 0.7854(5) 0.3065(5) 0.3260(4) 0.0393(11) Uani 1 1 d . . . . .
H5 H 0.788927 0.265138 0.283693 0.047 Uiso 1 1 calc R U . . .
C6 C 0.6721(4) 0.3535(4) 0.3481(4) 0.0325(9) Uani 1 1 d . . . . .
C20 C 0.3920(4) 0.0561(4) 0.5574(3) 0.0315(9) Uani 1 1 d . . . . .
H20 H 0.454361 -0.009309 0.593510 0.038 Uiso 1 1 calc R U . . .
C4 C 0.8914(5) 0.3183(5) 0.3636(4) 0.0462(13) Uani 1 1 d . . . . .
H4 H 0.967708 0.284128 0.348567 0.055 Uiso 1 1 calc R U . . .
C19 C 0.2834(4) 0.0358(4) 0.5298(4) 0.0335(10) Uani 1 1 d . . . . .
H19 H 0.269998 -0.043420 0.547560 0.040 Uiso 1 1 calc R U . . .
C9 C 0.4683(5) 0.1451(5) 0.2072(4) 0.0451(12) Uani 1 1 d . . . . .
H9A H 0.547444 0.098719 0.218646 0.054 Uiso 1 1 calc R U . . .
C3 C 0.8871(4) 0.3807(5) 0.4241(4) 0.0391(11) Uani 1 1 d . . . . .
H3 H 0.960669 0.388139 0.451425 0.047 Uiso 1 1 calc R U . . .
C15 C 0.0300(5) 0.3325(6) 0.1140(5) 0.0505(14) Uani 1 1 d . . . . .
H15A H 0.054594 0.334871 0.048007 0.076 Uiso 1 1 calc R U . . .
H15B H -0.041449 0.393869 0.104250 0.076 Uiso 1 1 calc R U . . .
H15C H 0.009525 0.253833 0.156811 0.076 Uiso 1 1 calc R U . . .
C11 C 0.2598(5) 0.1879(5) 0.1481(4) 0.0458(12) Uani 1 1 d . . . . .
H11 H 0.195775 0.170252 0.117109 0.055 Uiso 1 1 calc R U . . .
C10 C 0.3771(6) 0.1179(5) 0.1628(4) 0.0481(13) Uani 1 1 d . . . . .
C32 C 0.5154(6) 0.6153(7) 0.0449(5) 0.0630(18) Uani 1 1 d . . . . .
H32 H 0.549437 0.606129 -0.012488 0.076 Uiso 1 1 calc R U . . .
C33 C 0.5922(5) 0.6082(6) 0.1209(4) 0.0476(13) Uani 1 1 d . . . . .
C35 C 0.7284(6) 0.6102(7) 0.1046(5) 0.0581(16) Uani 1 1 d . . . . .
H35A H 0.747962 0.686116 0.099698 0.087 Uiso 1 1 calc R U . . .
H35B H 0.748819 0.601588 0.041721 0.087 Uiso 1 1 calc R U . . .
H35C H 0.775817 0.544281 0.161987 0.087 Uiso 1 1 calc R U . . .
C14 C 0.4023(7) 0.0193(6) 0.1263(5) 0.0607(16) Uani 1 1 d . . . . .
H14A H 0.394559 0.054118 0.052020 0.091 Uiso 1 1 calc R U . . .
H14B H 0.343487 -0.035570 0.154403 0.091 Uiso 1 1 calc R U . . .
H14C H 0.485277 -0.024453 0.149072 0.091 Uiso 1 1 calc R U . . .
C36 C 0.2544(5) 0.2587(6) 0.7006(5) 0.0517(14) Uani 1 1 d . . . . .
H36A H 0.193720 0.322857 0.653139 0.078 Uiso 1 1 calc R U . . .
H36B H 0.231192 0.240988 0.770403 0.078 Uiso 1 1 calc R U . . .
H36C H 0.257921 0.187172 0.687984 0.078 Uiso 1 1 calc R U . . .
C31 C 0.3849(7) 0.6363(8) 0.0499(5) 0.0690(19) Uani 1 1 d . . . . .
C34 C 0.3062(7) 0.6584(10) -0.0450(6) 0.091(3) Uani 1 1 d . . . . .
H34A H 0.223105 0.644484 -0.025373 0.136 Uiso 1 1 calc R U . . .
H34B H 0.341932 0.603728 -0.074651 0.136 Uiso 1 1 calc R U . . .
H34C H 0.303601 0.740903 -0.095136 0.136 Uiso 1 1 calc R U . . .
N3 N 0.9057(9) -0.1250(7) 1.0307(7) 0.113(3) Uani 1 1 d . . . . .
C37 C 0.8612(11) -0.0285(9) 1.0116(7) 0.097(3) Uani 1 1 d . . . . .
C38 C 0.8022(12) 0.0937(9) 0.9874(8) 0.115(4) Uani 1 1 d . . . . .
H38A H 0.773672 0.132696 0.915789 0.173 Uiso 1 1 calc R U . . .
H38B H 0.860806 0.137720 0.999773 0.173 Uiso 1 1 calc R U . . .
H38C H 0.732558 0.092627 1.030236 0.173 Uiso 1 1 calc R U . . .

loop_
_atom_site_aniso_label
_atom_site_aniso_U_11
_atom_site_aniso_U_22
_atom_site_aniso_U_33
_atom_site_aniso_U_23
_atom_site_aniso_U_13
_atom_site_aniso_U_12
Dy1 0.01897(11) 0.03546(13) 0.02323(11) -0.01592(9) 0.00175(7) -0.00773(8)
Ni1 0.0149(2) 0.0272(3) 0.0208(3) -0.0103(2) 0.00117(18) -0.00560(19)
O1 0.0156(13) 0.0286(14) 0.0203(13) -0.0111(12) 0.0033(10) -0.0044(11)
O5 0.0163(13) 0.0301(15) 0.0231(14) -0.0116(12) 0.0006(10) -0.0043(11)
O4 0.0184(13) 0.0301(15) 0.0256(14) -0.0134(12) -0.0003(11) -0.0066(11)
O2 0.0304(17) 0.0434(19) 0.0423(19) -0.0300(16) -0.0056(14) 0.0003(14)
O6 0.0174(14) 0.0319(16) 0.0364(17) -0.0164(14) -0.0050(12) -0.0049(12)
O8 0.0264(15) 0.0396(17) 0.0211(14) -0.0117(13) 0.0031(12) -0.0100(13)
O9 0.0328(17) 0.053(2) 0.0294(17) -0.0205(15) 0.0099(13) -0.0250(15)
O3 0.0359(19) 0.060(2) 0.059(2) -0.036(2) -0.0044(17) -0.0099(17)
N2 0.0187(16) 0.0320(18) 0.0261(18) -0.0119(15) 0.0011(13) -0.0085(14)
N1 0.0216(17) 0.0304(19) 0.0308(19) -0.0104(16) 0.0036(14) -0.0014(14)
O7 0.052(2) 0.073(3) 0.0264(19) -0.0103(18) 0.0042(16) -0.003(2)
C16 0.025(2) 0.032(2) 0.025(2) -0.0149(18) 0.0046(16) -0.0097(17)
C28 0.0175(18) 0.027(2) 0.023(2) -0.0067(17) 0.0012(15) -0.0049(15)
C25 0.025(2) 0.032(2) 0.030(2) -0.0116(19) -0.0007(17) -0.0020(17)
C27 0.022(2) 0.028(2) 0.024(2) -0.0094(17) 0.0022(15) -0.0053(16)
C24 0.026(2) 0.030(2) 0.034(2) -0.0151(19) 0.0013(17) -0.0036(17)
C23 0.0189(19) 0.031(2) 0.027(2) -0.0094(18) 0.0003(15) -0.0044(16)
C21 0.022(2) 0.033(2) 0.028(2) -0.0143(18) 0.0030(16) -0.0099(17)
C26 0.0200(19) 0.032(2) 0.031(2) -0.0111(18) -0.0026(16) -0.0030(17)
C7 0.026(2) 0.036(2) 0.042(3) -0.017(2) 0.0046(19) -0.0023(18)
C13 0.039(2) 0.037(2) 0.023(2) -0.0153(19) -0.0031(18) -0.006(2)
C30 0.020(2) 0.041(3) 0.054(3) -0.026(2) -0.007(2) -0.0051(19)
C17 0.0185(19) 0.035(2) 0.033(2) -0.0153(19) -0.0020(16) -0.0042(17)
C8 0.038(2) 0.031(2) 0.027(2) -0.0123(19) 0.0036(18) -0.0035(19)
C22 0.025(2) 0.030(2) 0.033(2) -0.0156(19) 0.0002(17) -0.0058(17)
C18 0.025(2) 0.043(3) 0.041(3) -0.024(2) 0.0009(18) -0.0119(19)
C2 0.029(2) 0.042(3) 0.033(2) -0.017(2) 0.0028(18) -0.0056(19)
C1 0.025(2) 0.036(2) 0.028(2) -0.0118(19) 0.0017(17) -0.0051(18)
C12 0.043(3) 0.039(3) 0.036(3) -0.021(2) -0.005(2) -0.004(2)
C29 0.028(2) 0.039(3) 0.051(3) -0.020(2) -0.005(2) 0.001(2)
C5 0.034(3) 0.047(3) 0.040(3) -0.023(2) 0.005(2) -0.003(2)
C6 0.028(2) 0.039(2) 0.030(2) -0.013(2) 0.0026(18) -0.0043(19)
C20 0.030(2) 0.032(2) 0.032(2) -0.0122(19) -0.0023(18) -0.0050(18)
C4 0.029(2) 0.061(3) 0.052(3) -0.031(3) -0.003(2) 0.006(2)
C19 0.034(2) 0.032(2) 0.038(3) -0.016(2) 0.0012(19) -0.0110(19)
C9 0.046(3) 0.049(3) 0.046(3) -0.028(3) -0.003(2) -0.003(2)
C3 0.024(2) 0.057(3) 0.038(3) -0.021(2) 0.0029(19) -0.008(2)
C15 0.038(3) 0.066(4) 0.056(3) -0.032(3) -0.005(2) -0.013(3)
C11 0.048(3) 0.055(3) 0.043(3) -0.027(3) 0.001(2) -0.016(3)
C10 0.059(4) 0.051(3) 0.044(3) -0.029(3) 0.002(3) -0.009(3)
C32 0.051(4) 0.104(6) 0.041(3) -0.035(4) 0.007(3) -0.020(4)
C33 0.048(3) 0.062(4) 0.036(3) -0.021(3) 0.009(2) -0.018(3)
C35 0.047(3) 0.086(5) 0.039(3) -0.023(3) 0.014(3) -0.014(3)
C14 0.073(4) 0.062(4) 0.063(4) -0.040(3) 0.000(3) -0.014(3)
C36 0.043(3) 0.073(4) 0.050(3) -0.030(3) 0.020(3) -0.030(3)
C31 0.065(4) 0.097(6) 0.046(4) -0.027(4) 0.004(3) -0.028(4)
C34 0.065(5) 0.160(9) 0.053(4) -0.049(5) -0.008(4) -0.017(5)
N3 0.151(8) 0.062(4) 0.111(6) -0.021(4) -0.066(6) -0.012(5)
C37 0.148(9) 0.067(5) 0.070(5) -0.019(4) -0.025(6) -0.021(6)
C38 0.155(11) 0.093(7) 0.093(7) -0.033(6) -0.004(7) -0.025(7)

loop_
_atom_type_symbol
_atom_type_description
_atom_type_scat_dispersion_real
_atom_type_scat_dispersion_imag
_atom_type_scat_source
C C 0.0033 0.0016 'International Tables Vol C Tables 4.2.6.8 and 6.1.1.4'
H H 0.0000 0.0000 'International Tables Vol C Tables 4.2.6.8 and 6.1.1.4'
Dy Dy -0.1892 4.4098 'International Tables Vol C Tables 4.2.6.8 and 6.1.1.4'
N N 0.0061 0.0033 'International Tables Vol C Tables 4.2.6.8 and 6.1.1.4'
Ni Ni 0.3393 1.1124 'International Tables Vol C Tables 4.2.6.8 and 6.1.1.4'
O O 0.0106 0.0060 'International Tables Vol C Tables 4.2.6.8 and 6.1.1.4'

loop_
_geom_angle_atom_site_label_1
_geom_angle_atom_site_label_2
_geom_angle_atom_site_label_3
_geom_angle
_geom_angle_site_symmetry_1
_geom_angle_site_symmetry_3
_geom_angle_publ_flag
O1 Dy1 Ni1 36.13(6) . 2_666 ?
O1 Dy1 O6 125.70(9) . 2_666 ?
O1 Dy1 N1 68.85(11) . . ?
O5 Dy1 Ni1 32.97(7) 2_666 2_666 ?
O5 Dy1 O1 68.53(9) 2_666 . ?
O5 Dy1 O4 88.63(10) 2_666 . ?
O5 Dy1 O6 64.30(9) 2_666 2_666 ?
O5 Dy1 O8 83.31(10) 2_666 . ?
O5 Dy1 N1 135.87(11) 2_666 . ?
O5 Dy1 O7 96.36(13) 2_666 . ?
O4 Dy1 Ni1 82.56(6) . 2_666 ?
O4 Dy1 O1 70.66(9) . . ?
O4 Dy1 O6 82.69(10) . 2_666 ?
O4 Dy1 N1 87.85(11) . . ?
O4 Dy1 O7 145.58(12) . . ?
O2 Dy1 Ni1 165.01(9) . 2_666 ?
O2 Dy1 O1 134.76(11) . . ?
O2 Dy1 O5 148.17(11) . 2_666 ?
O2 Dy1 O4 82.57(11) . . ?
O2 Dy1 O6 84.21(10) . 2_666 ?
O2 Dy1 O8 119.99(11) . . ?
O2 Dy1 N1 74.51(12) . . ?
O2 Dy1 O7 75.33(14) . . ?
O6 Dy1 Ni1 95.72(6) 2_666 2_666 ?
O8 Dy1 Ni1 72.61(7) . 2_666 ?
O8 Dy1 O1 75.34(9) . . ?
O8 Dy1 O4 145.66(10) . . ?
O8 Dy1 O6 122.37(10) . 2_666 ?
O8 Dy1 N1 75.47(11) . . ?
O8 Dy1 O7 68.69(12) . . ?
N1 Dy1 Ni1 103.07(9) . 2_666 ?
N1 Dy1 O6 157.68(11) . 2_666 ?
O7 Dy1 Ni1 118.71(11) . 2_666 ?
O7 Dy1 O1 142.46(12) . . ?
O7 Dy1 O6 69.25(12) . 2_666 ?
O7 Dy1 N1 110.65(14) . . ?
O1 Ni1 Dy1 92.92(7) . 2_666 ?
O1 Ni1 Dy1 43.23(7) 2_666 2_666 ?
O1 Ni1 O1 82.80(11) . 2_666 ?
O1 Ni1 O9 89.25(12) 2_666 . ?
O1 Ni1 O9 170.83(13) . . ?
O5 Ni1 Dy1 38.12(8) . 2_666 ?
O5 Ni1 O1 92.28(11) . . ?
O5 Ni1 O1 80.64(11) . 2_666 ?
O5 Ni1 O4 171.30(11) . . ?
O5 Ni1 O9 90.94(12) . . ?
O4 Ni1 Dy1 149.70(8) . 2_666 ?
O4 Ni1 O1 84.06(11) . . ?
O4 Ni1 O1 106.63(11) . 2_666 ?
O4 Ni1 O9 93.89(12) . . ?
O9 Ni1 Dy1 84.33(8) . 2_666 ?
N2 Ni1 Dy1 127.59(10) . 2_666 ?
N2 Ni1 O1 170.52(13) . 2_666 ?
N2 Ni1 O1 101.53(12) . . ?
N2 Ni1 O5 90.70(13) . . ?
N2 Ni1 O4 82.34(13) . . ?
N2 Ni1 O9 87.01(14) . . ?
Ni1 O1 Dy1 100.43(10) . . ?
Ni1 O1 Dy1 100.64(11) 2_666 . ?
Ni1 O1 Ni1 97.20(11) . 2_666 ?
C1 O1 Dy1 113.5(2) . . ?
C1 O1 Ni1 122.9(2) . 2_666 ?
C1 O1 Ni1 118.3(3) . . ?
Ni1 O5 Dy1 108.91(12) . 2_666 ?
C28 O5 Dy1 126.0(2) . 2_666 ?
C28 O5 Ni1 124.8(2) . . ?
Ni1 O4 Dy1 104.38(11) . . ?
C16 O4 Dy1 122.2(2) . . ?
C16 O4 Ni1 107.3(2) . . ?
C13 O2 Dy1 141.0(3) . . ?
C27 O6 Dy1 117.3(2) . 2_666 ?
C27 O6 C30 117.6(3) . . ?
C30 O6 Dy1 122.6(3) . 2_666 ?
C33 O8 Dy1 127.2(3) . . ?
Ni1 O9 H9 108.5 . . ?
C36 O9 Ni1 133.6(3) . . ?
C36 O9 H9 109.5 . . ?
C12 O3 C15 116.8(4) . . ?
C21 N2 Ni1 108.8(3) . . ?
C22 N2 Ni1 127.3(3) . . ?
C22 N2 C21 123.4(4) . . ?
C7 N1 Dy1 130.0(3) . . ?
C7 N1 C6 119.1(4) . . ?
C6 N1 Dy1 110.9(3) . . ?
C31 O7 Dy1 125.9(5) . . ?
O4 C16 C21 120.0(4) . . ?
O4 C16 C17 121.8(4) . . ?
C17 C16 C21 118.2(4) . . ?
O5 C28 C27 117.4(4) . . ?
O5 C28 C23 125.2(4) . . ?
C23 C28 C27 117.4(4) . . ?
C24 C25 C26 118.3(4) . . ?
C24 C25 C29 122.2(4) . . ?
C26 C25 C29 119.5(4) . . ?
O6 C27 C28 112.7(4) . . ?
C26 C27 O6 124.9(4) . . ?
C26 C27 C28 122.4(4) . . ?
C25 C24 H24 118.7 . . ?
C25 C24 C23 122.6(4) . . ?
C23 C24 H24 118.7 . . ?
C28 C23 C24 119.3(4) . . ?
C28 C23 C22 123.6(4) . . ?
C24 C23 C22 117.0(4) . . ?
C16 C21 N2 114.6(4) . . ?
C16 C21 C20 120.2(4) . . ?
C20 C21 N2 125.1(4) . . ?
C25 C26 H26 120.0 . . ?
C27 C26 C25 120.0(4) . . ?
C27 C26 H26 120.0 . . ?
N1 C7 H7 116.4 . . ?
N1 C7 C8 127.2(4) . . ?
C8 C7 H7 116.4 . . ?
O2 C13 C8 123.3(4) . . ?
O2 C13 C12 118.7(4) . . ?
C8 C13 C12 117.9(4) . . ?
O6 C30 H30A 109.5 . . ?
O6 C30 H30B 109.5 . . ?
O6 C30 H30C 109.5 . . ?
H30A C30 H30B 109.5 . . ?
H30A C30 H30C 109.5 . . ?
H30B C30 H30C 109.5 . . ?
C16 C17 H17 119.3 . . ?
C18 C17 C16 121.5(4) . . ?
C18 C17 H17 119.3 . . ?
C13 C8 C7 123.4(4) . . ?
C13 C8 C9 120.9(4) . . ?
C9 C8 C7 115.7(4) . . ?
N2 C22 C23 124.7(4) . . ?
N2 C22 H22 117.7 . . ?
C23 C22 H22 117.7 . . ?
C17 C18 H18 119.9 . . ?
C17 C18 C19 120.1(4) . . ?
C19 C18 H18 119.9 . . ?
C1 C2 H2 119.7 . . ?
C3 C2 H2 119.7 . . ?
C3 C2 C1 120.7(4) . . ?
O1 C1 C2 122.0(4) . . ?
O1 C1 C6 119.0(4) . . ?
C2 C1 C6 119.0(4) . . ?
O3 C12 C13 113.9(4) . . ?
O3 C12 C11 126.2(5) . . ?
C11 C12 C13 119.8(5) . . ?
C25 C29 H29A 109.5 . . ?
C25 C29 H29B 109.5 . . ?
C25 C29 H29C 109.5 . . ?
H29A C29 H29B 109.5 . . ?
H29A C29 H29C 109.5 . . ?
H29B C29 H29C 109.5 . . ?
C6 C5 H5 119.2 . . ?
C4 C5 H5 119.2 . . ?
C4 C5 C6 121.7(5) . . ?
C1 C6 N1 117.6(4) . . ?
C5 C6 N1 123.4(4) . . ?
C5 C6 C1 118.9(4) . . ?
C21 C20 H20 119.9 . . ?
C19 C20 C21 120.3(4) . . ?
C19 C20 H20 119.9 . . ?
C5 C4 H4 120.2 . . ?
C5 C4 C3 119.5(5) . . ?
C3 C4 H4 120.2 . . ?
C18 C19 H19 120.2 . . ?
C20 C19 C18 119.7(4) . . ?
C20 C19 H19 120.2 . . ?
C8 C9 H9A 119.4 . . ?
C10 C9 C8 121.1(5) . . ?
C10 C9 H9A 119.4 . . ?
C2 C3 C4 120.2(5) . . ?
C2 C3 H3 119.9 . . ?
C4 C3 H3 119.9 . . ?
O3 C15 H15A 109.5 . . ?
O3 C15 H15B 109.5 . . ?
O3 C15 H15C 109.5 . . ?
H15A C15 H15B 109.5 . . ?
H15A C15 H15C 109.5 . . ?
H15B C15 H15C 109.5 . . ?
C12 C11 H11 118.8 . . ?
C12 C11 C10 122.3(5) . . ?
C10 C11 H11 118.8 . . ?
C9 C10 C11 117.9(5) . . ?
C9 C10 C14 121.0(6) . . ?
C11 C10 C14 121.0(5) . . ?
C33 C32 H32 119.1 . . ?
C33 C32 C31 121.9(6) . . ?
C31 C32 H32 119.1 . . ?
O8 C33 C32 123.8(5) . . ?
O8 C33 C35 115.7(5) . . ?
C32 C33 C35 120.5(5) . . ?
C33 C35 H35A 109.5 . . ?
C33 C35 H35B 109.5 . . ?
C33 C35 H35C 109.5 . . ?
H35A C35 H35B 109.5 . . ?
H35A C35 H35C 109.5 . . ?
H35B C35 H35C 109.5 . . ?
C10 C14 H14A 109.5 . . ?
C10 C14 H14B 109.5 . . ?
C10 C14 H14C 109.5 . . ?
H14A C14 H14B 109.5 . . ?
H14A C14 H14C 109.5 . . ?
H14B C14 H14C 109.5 . . ?
O9 C36 H36A 109.5 . . ?
O9 C36 H36B 109.5 . . ?
O9 C36 H36C 109.5 . . ?
H36A C36 H36B 109.5 . . ?
H36A C36 H36C 109.5 . . ?
H36B C36 H36C 109.5 . . ?
O7 C31 C32 123.9(6) . . ?
O7 C31 C34 118.2(7) . . ?
C32 C31 C34 118.0(6) . . ?
C31 C34 H34A 109.5 . . ?
C31 C34 H34B 109.5 . . ?
C31 C34 H34C 109.5 . . ?
H34A C34 H34B 109.5 . . ?
H34A C34 H34C 109.5 . . ?
H34B C34 H34C 109.5 . . ?
N3 C37 C38 178.8(12) . . ?
C37 C38 H38A 109.5 . . ?
C37 C38 H38B 109.5 . . ?
C37 C38 H38C 109.5 . . ?
H38A C38 H38B 109.5 . . ?
H38A C38 H38C 109.5 . . ?
H38B C38 H38C 109.5 . . ?

loop_
_geom_bond_atom_site_label_1
_geom_bond_atom_site_label_2
_geom_bond_distance
_geom_bond_site_symmetry_2
_geom_bond_publ_flag
Dy1 Ni1 3.4991(5) 2_666 ?
Dy1 O1 2.439(3) . ?
Dy1 O5 2.283(3) 2_666 ?
Dy1 O4 2.364(3) . ?
Dy1 O2 2.193(3) . ?
Dy1 O6 2.522(3) 2_666 ?
Dy1 O8 2.356(3) . ?
Dy1 N1 2.445(4) . ?
Dy1 O7 2.385(4) . ?
Ni1 O1 2.099(3) 2_666 ?
Ni1 O1 2.098(3) . ?
Ni1 O5 2.013(3) . ?
Ni1 O4 2.050(3) . ?
Ni1 O9 2.109(3) . ?
Ni1 N2 2.005(4) . ?
O1 C1 1.366(5) . ?
O5 C28 1.331(5) . ?
O4 C16 1.341(5) . ?
O2 C13 1.301(5) . ?
O6 C27 1.386(5) . ?
O6 C30 1.439(5) . ?
O8 C33 1.261(6) . ?
O9 H9 0.8400 . ?
O9 C36 1.402(6) . ?
O3 C12 1.350(6) . ?
O3 C15 1.424(6) . ?
N2 C21 1.422(5) . ?
N2 C22 1.287(6) . ?
N1 C7 1.267(6) . ?
N1 C6 1.471(6) . ?
O7 C31 1.231(8) . ?
C16 C21 1.405(6) . ?
C16 C17 1.398(6) . ?
C28 C27 1.416(6) . ?
C28 C23 1.406(6) . ?
C25 C24 1.375(6) . ?
C25 C26 1.408(6) . ?
C25 C29 1.508(6) . ?
C27 C26 1.376(6) . ?
C24 H24 0.9500 . ?
C24 C23 1.410(6) . ?
C23 C22 1.461(6) . ?
C21 C20 1.408(6) . ?
C26 H26 0.9500 . ?
C7 H7 0.9500 . ?
C7 C8 1.445(7) . ?
C13 C8 1.396(7) . ?
C13 C12 1.429(6) . ?
C30 H30A 0.9800 . ?
C30 H30B 0.9800 . ?
C30 H30C 0.9800 . ?
C17 H17 0.9500 . ?
C17 C18 1.370(6) . ?
C8 C9 1.413(7) . ?
C22 H22 0.9500 . ?
C18 H18 0.9500 . ?
C18 C19 1.406(7) . ?
C2 H2 0.9500 . ?
C2 C1 1.386(6) . ?
C2 C3 1.384(7) . ?
C1 C6 1.415(6) . ?
C12 C11 1.371(7) . ?
C29 H29A 0.9800 . ?
C29 H29B 0.9800 . ?
C29 H29C 0.9800 . ?
C5 H5 0.9500 . ?
C5 C6 1.392(7) . ?
C5 C4 1.362(7) . ?
C20 H20 0.9500 . ?
C20 C19 1.372(6) . ?
C4 H4 0.9500 . ?
C4 C3 1.393(7) . ?
C19 H19 0.9500 . ?
C9 H9A 0.9500 . ?
C9 C10 1.370(8) . ?
C3 H3 0.9500 . ?
C15 H15A 0.9800 . ?
C15 H15B 0.9800 . ?
C15 H15C 0.9800 . ?
C11 H11 0.9500 . ?
C11 C10 1.416(8) . ?
C10 C14 1.519(8) . ?
C32 H32 0.9500 . ?
C32 C33 1.374(8) . ?
C32 C31 1.437(10) . ?
C33 C35 1.529(8) . ?
C35 H35A 0.9800 . ?
C35 H35B 0.9800 . ?
C35 H35C 0.9800 . ?
C14 H14A 0.9800 . ?
C14 H14B 0.9800 . ?
C14 H14C 0.9800 . ?
C36 H36A 0.9800 . ?
C36 H36B 0.9800 . ?
C36 H36C 0.9800 . ?
C31 C34 1.549(10) . ?
C34 H34A 0.9800 . ?
C34 H34B 0.9800 . ?
C34 H34C 0.9800 . ?
N3 C37 1.147(12) . ?
C37 C38 1.460(14) . ?
C38 H38A 0.9800 . ?
C38 H38B 0.9800 . ?
C38 H38C 0.9800 . ?

loop_
_geom_torsion_atom_site_label_1
_geom_torsion_atom_site_label_2
_geom_torsion_atom_site_label_3
_geom_torsion_atom_site_label_4
_geom_torsion
_geom_torsion_site_symmetry_1
_geom_torsion_site_symmetry_2
_geom_torsion_site_symmetry_3
_geom_torsion_site_symmetry_4
_geom_torsion_publ_flag
Dy1 O1 C1 C2 154.6(4) . . . . ?
Dy1 O1 C1 C6 -26.3(5) . . . . ?
Dy1 O5 C28 C27 -11.0(5) 2_666 . . . ?
Dy1 O5 C28 C23 168.6(3) 2_666 . . . ?
Dy1 O4 C16 C21 99.9(4) . . . . ?
Dy1 O4 C16 C17 -81.2(4) . . . . ?
Dy1 O2 C13 C8 7.3(8) . . . . ?
Dy1 O2 C13 C12 -170.8(4) . . . . ?
Dy1 O6 C27 C28 12.7(4) 2_666 . . . ?
Dy1 O6 C27 C26 -168.6(3) 2_666 . . . ?
Dy1 O8 C33 C32 34.6(9) . . . . ?
Dy1 O8 C33 C35 -147.8(4) . . . . ?
Dy1 N1 C7 C8 1.4(7) . . . . ?
Dy1 N1 C6 C1 21.8(5) . . . . ?
Dy1 N1 C6 C5 -153.3(4) . . . . ?
Dy1 O7 C31 C32 -36.2(11) . . . . ?
Dy1 O7 C31 C34 143.1(7) . . . . ?
Ni1 O1 C1 C2 33.2(6) 2_666 . . . ?
Ni1 O1 C1 C2 -88.0(5) . . . . ?
Ni1 O1 C1 C6 -147.8(3) 2_666 . . . ?
Ni1 O1 C1 C6 91.0(4) . . . . ?
Ni1 O5 C28 C27 161.6(3) . . . . ?
Ni1 O5 C28 C23 -18.8(5) . . . . ?
Ni1 O4 C16 C21 -20.3(4) . . . . ?
Ni1 O4 C16 C17 158.5(3) . . . . ?
Ni1 N2 C21 C16 17.3(4) . . . . ?
Ni1 N2 C21 C20 -157.7(4) . . . . ?
Ni1 N2 C22 C23 -5.5(6) . . . . ?
O1 C1 C6 N1 2.7(6) . . . . ?
O1 C1 C6 C5 178.1(4) . . . . ?
O5 C28 C27 O6 -2.5(5) . . . . ?
O5 C28 C27 C26 178.7(4) . . . . ?
O5 C28 C23 C24 -177.5(4) . . . . ?
O5 C28 C23 C22 0.1(7) . . . . ?
O4 C16 C21 N2 2.5(6) . . . . ?
O4 C16 C21 C20 177.8(4) . . . . ?
O4 C16 C17 C18 -176.7(4) . . . . ?
O2 C13 C8 C7 2.0(7) . . . . ?
O2 C13 C8 C9 -178.7(5) . . . . ?
O2 C13 C12 O3 1.3(7) . . . . ?
O2 C13 C12 C11 177.6(5) . . . . ?
O6 C27 C26 C25 -179.0(4) . . . . ?
O3 C12 C11 C10 176.9(5) . . . . ?
N2 C21 C20 C19 174.4(4) . . . . ?
N1 C7 C8 C13 -5.7(8) . . . . ?
N1 C7 C8 C9 175.0(5) . . . . ?
C16 C21 C20 C19 -0.4(7) . . . . ?
C16 C17 C18 C19 -1.7(7) . . . . ?
C28 C27 C26 C25 -0.4(6) . . . . ?
C28 C23 C22 N2 13.2(7) . . . . ?
C25 C24 C23 C28 -2.0(7) . . . . ?
C25 C24 C23 C22 -179.8(4) . . . . ?
C27 C28 C23 C24 2.0(6) . . . . ?
C27 C28 C23 C22 179.7(4) . . . . ?
C24 C25 C26 C27 0.4(6) . . . . ?
C24 C23 C22 N2 -169.1(4) . . . . ?
C23 C28 C27 O6 177.9(3) . . . . ?
C23 C28 C27 C26 -0.9(6) . . . . ?
C21 N2 C22 C23 -175.9(4) . . . . ?
C21 C16 C17 C18 2.2(6) . . . . ?
C21 C20 C19 C18 0.9(7) . . . . ?
C26 C25 C24 C23 0.8(7) . . . . ?
C7 N1 C6 C1 -158.9(4) . . . . ?
C7 N1 C6 C5 25.9(7) . . . . ?
C7 C8 C9 C10 -179.3(5) . . . . ?
C13 C8 C9 C10 1.4(8) . . . . ?
C13 C12 C11 C10 1.0(8) . . . . ?
C30 O6 C27 C28 175.5(4) . . . . ?
C30 O6 C27 C26 -5.8(6) . . . . ?
C17 C16 C21 N2 -176.4(4) . . . . ?
C17 C16 C21 C20 -1.1(6) . . . . ?
C17 C18 C19 C20 0.1(7) . . . . ?
C8 C13 C12 O3 -176.9(4) . . . . ?
C8 C13 C12 C11 -0.5(7) . . . . ?
C8 C9 C10 C11 -0.9(9) . . . . ?
C8 C9 C10 C14 176.6(5) . . . . ?
C22 N2 C21 C16 -170.7(4) . . . . ?
C22 N2 C21 C20 14.3(7) . . . . ?
C2 C1 C6 N1 -178.2(4) . . . . ?
C2 C1 C6 C5 -2.9(7) . . . . ?
C1 C2 C3 C4 1.2(8) . . . . ?
C12 C13 C8 C7 -179.9(4) . . . . ?
C12 C13 C8 C9 -0.7(7) . . . . ?
C12 C11 C10 C9 -0.3(9) . . . . ?
C12 C11 C10 C14 -177.8(6) . . . . ?
C29 C25 C24 C23 179.1(4) . . . . ?
C29 C25 C26 C27 -177.9(4) . . . . ?
C5 C4 C3 C2 -1.0(9) . . . . ?
C6 N1 C7 C8 -177.7(4) . . . . ?
C6 C5 C4 C3 -1.2(9) . . . . ?
C4 C5 C6 N1 178.2(5) . . . . ?
C4 C5 C6 C1 3.1(8) . . . . ?
C3 C2 C1 O1 179.8(4) . . . . ?
C3 C2 C1 C6 0.8(7) . . . . ?
C15 O3 C12 C13 177.9(5) . . . . ?
C15 O3 C12 C11 1.8(8) . . . . ?
C33 C32 C31 O7 -8.1(13) . . . . ?
C33 C32 C31 C34 172.6(8) . . . . ?
C31 C32 C33 O8 9.5(12) . . . . ?
C31 C32 C33 C35 -168.0(7) . . . . ?
